data_7117581
loop_
_publ_author_name
'Leblanc, Nicolas'
'Sproules, Stephen'
'Pasquier, Claude'
'Auban-Senzier, Pascale'
'Raffy, Helene'
'Powell, Annie K.'

_publ_section_title
;
 Approaching the limit of Cu(II)/Cu(I) mixed valency in a
 Cu(I)Br2-N-methylquinoxalinium hybrid compound.
;
_journal_issue 64
_journal_name_full 'Chemical communications (Cambridge, England)'
_journal_page_first 12740
_journal_page_last 12743
_journal_paper_doi 10.1039/c5cc04142b
_journal_volume 51
_journal_year 2015
_chemical_compound_source 'synthesis as described'
_chemical_formula_moiety 'Br2 Cu, C9 H9 N2'
_chemical_formula_sum 'C9 H9 Br2 Cu N2'
_chemical_formula_weight 368.54
_chemical_name_systematic '(MQ)[CuBr2] (MQ=N-methylquinoxalinium)'
_space_group_IT_number 12
_symmetry_cell_setting monoclinic
_symmetry_Int_Tables_number 12
_symmetry_space_group_name_Hall '-C 2y'
_symmetry_space_group_name_H-M 'C 1 2/m 1'
_atom_sites_solution_hydrogens mixed
_audit_conform_dict_location ftp://ftp.iucr.org/pub/cif_core.dic
_audit_conform_dict_name cif_core.dic
_audit_conform_dict_version 2.4.3
_audit_creation_date 2014-02-04T10:16:19-00:00
_audit_creation_method 'WinGX routine CIF_UPDATE'
_audit_update_record
;
2015-05-12 deposited with the CCDC.
2015-06-18 downloaded from the CCDC.
;
_cell_angle_alpha 90
_cell_angle_beta 96.692(12)
_cell_angle_gamma 90
_cell_formula_units_Z 4
_cell_length_a 15.373(2)
_cell_length_b 6.4099(7)
_cell_length_c 10.9646(18)
_cell_measurement_reflns_used 2575
_cell_measurement_temperature 293(2)
_cell_measurement_theta_max 27.91
_cell_measurement_theta_min 2.67
_cell_measurement_wavelength 0.71073
_cell_volume 1073.1(3)
_computing_cell_refinement 'STOE X-AREA'
_computing_data_collection 'STOE X-AREA'
_computing_molecular_graphics 'ORTEP-3 for Windows (Farrugia, 2012)'
_computing_publication_material 'WinGX publication routines (Farrugia, 2012)'
_computing_structure_refinement 'SHELXL-2013 (Sheldrick, 2013)'
_computing_structure_solution 'SHELXS-86 (Sheldrick, 2008)'
_diffrn_ambient_temperature 293
_diffrn_detector 'image plate ( 34 cm diameter )'
_diffrn_detector_area_resol_mean 6.67
_diffrn_detector_type STOE
_diffrn_measured_fraction_theta_full 0.949
_diffrn_measured_fraction_theta_max 0.955
_diffrn_measurement_details ' 135 frames, detector distance = 115 mm'
_diffrn_measurement_device '2-circle goniometer'
_diffrn_measurement_device_type 'STOE IPDS 2'
_diffrn_measurement_method 'rotation method'
_diffrn_radiation_collimation '0.5 mm, multiple pinhole'
_diffrn_radiation_monochromator 'planar graphite'
_diffrn_radiation_polarisn_norm 0
_diffrn_radiation_type 'Mo K\a'
_diffrn_radiation_wavelength 0.71073
_diffrn_reflns_av_R_equivalents 0.0216
_diffrn_reflns_Laue_measured_fraction_full 0.949
_diffrn_reflns_Laue_measured_fraction_max 0.955
_diffrn_reflns_limit_h_max 19
_diffrn_reflns_limit_h_min -19
_diffrn_reflns_limit_k_max 7
_diffrn_reflns_limit_k_min -8
_diffrn_reflns_limit_l_max 14
_diffrn_reflns_limit_l_min -11
_diffrn_reflns_number 2530
_diffrn_reflns_point_group_measured_fraction_full 0.949
_diffrn_reflns_point_group_measured_fraction_max 0.955
_diffrn_reflns_theta_full 25.242
_diffrn_reflns_theta_max 27.308
_diffrn_reflns_theta_min 3.447
_diffrn_source 'sealed X-ray tube, 12 x 0.4 mm fine focus'
_diffrn_source_current 40
_diffrn_source_power 2.000
_diffrn_source_voltage 50
_exptl_absorpt_coefficient_mu 9.441
_exptl_absorpt_correction_T_max 0.4145
_exptl_absorpt_correction_T_min 0.1832
_exptl_absorpt_correction_type integration
_exptl_absorpt_process_details 'X-Area (Stoe & Cie, 2001)'
_exptl_crystal_colour brown
_exptl_crystal_density_diffrn 2.281
_exptl_crystal_density_method 'not measured'
_exptl_crystal_description prism
_exptl_crystal_F_000 704
_exptl_crystal_recrystallization_method 'vapour diffusion of MeOH in a DMSO solution'
_exptl_crystal_size_max 0.362
_exptl_crystal_size_mid 0.185
_exptl_crystal_size_min 0.081
_refine_diff_density_max 0.39
_refine_diff_density_min -0.582
_refine_diff_density_rms 0.075
_refine_ls_extinction_coef 0.012(2)
_refine_ls_extinction_expression Fc^*^=kFc[1+0.001xFc^2^\l^3^/sin(2\q)]^-1/4^
_refine_ls_extinction_method SHELXL
_refine_ls_goodness_of_fit_ref 1.322
_refine_ls_hydrogen_treatment mixed
_refine_ls_matrix_type full
_refine_ls_number_constraints 0
_refine_ls_number_parameters 92
_refine_ls_number_reflns 1265
_refine_ls_number_restraints 0
_refine_ls_restrained_S_all 1.322
_refine_ls_R_factor_all 0.0328
_refine_ls_R_factor_gt 0.029
_refine_ls_shift/su_max 0.001
_refine_ls_shift/su_mean 0
_refine_ls_structure_factor_coef Fsqd
_refine_ls_weighting_details 'w=1/[\s^2^(Fo^2^)+(0.0462P)^2^+0.6428P] where P=(Fo^2^+2Fc^2^)/3'
_refine_ls_weighting_scheme calc
_refine_ls_wR_factor_gt 0.0792
_refine_ls_wR_factor_ref 0.0912
_reflns_number_gt 1133
_reflns_number_total 1265
_reflns_threshold_expression 'I > 2\s(I)'
_cod_data_source_file c5cc04142b2.cif
_cod_data_source_block shelx
_cod_original_sg_symbol_H-M 'C 2/m'
_cod_database_code 7117581

loop_
_symmetry_equiv_pos_as_xyz
'x, y, z'
'-x, y, -z'
'x+1/2, y+1/2, z'
'-x+1/2, y+1/2, -z'
'-x, -y, -z'
'x, -y, z'
'-x+1/2, -y+1/2, -z'
'x+1/2, -y+1/2, z'

loop_
_atom_site_label
_atom_site_type_symbol
_atom_site_fract_x
_atom_site_fract_y
_atom_site_fract_z
_atom_site_U_iso_or_equiv
_atom_site_adp_type
_atom_site_occupancy
_atom_site_calc_flag
C1 C 0.7633(4) 0.5 0.8930(5) 0.0591(12) Uani 1 d
C2 C 0.7516(3) 0.5 0.6666(4) 0.0464(9) Uani 1 d
C3 C 0.8428(3) 0.5 0.6711(5) 0.0539(11) Uani 1 d
H3 H 0.8783 0.5 0.7459 0.065 Uiso 1 calc
C4 C 0.8783(4) 0.5 0.5629(6) 0.0642(13) Uani 1 d
H4 H 0.939 0.5 0.5647 0.077 Uiso 1 calc
C5 C 0.8264(4) 0.5 0.4487(6) 0.0674(14) Uani 1 d
H5 H 0.8527 0.5 0.3766 0.081 Uiso 1 calc
C6 C 0.7373(4) 0.5 0.4436(5) 0.0606(12) Uani 1 d
H6 H 0.7028 0.5 0.3681 0.073 Uiso 1 calc
C7 C 0.6979(3) 0.5 0.5528(5) 0.0529(10) Uani 1 d
C8 C 0.5741(3) 0.5 0.6494(6) 0.0618(12) Uani 1 d
H8 H 0.5134 0.5 0.6464 0.074 Uiso 1 calc
C9 C 0.6240(3) 0.5 0.7645(5) 0.0559(11) Uani 1 d
H9 H 0.5965 0.5 0.8357 0.067 Uiso 1 calc
N1 N 0.7100(2) 0.5 0.7716(4) 0.0485(8) Uani 1 d
N2 N 0.6083(3) 0.5 0.5466(5) 0.0633(11) Uani 1 d
Cu1 Cu 1 0.73359(11) 1 0.0655(3) Uani 1 d
Br2 Br 0.92809(3) 0.5 1.14004(5) 0.0540(2) Uani 1 d
Br1 Br 0.90464(3) 1 0.87694(4) 0.0520(2) Uani 1 d
H1B H 0.804(3) 0.641(8) 0.904(5) 0.084(14) Uiso 1 d
H1C H 0.732(4) 0.5 0.942(7) 0.067(19) Uiso 1 d

loop_
_atom_site_aniso_label
_atom_site_aniso_U_11
_atom_site_aniso_U_22
_atom_site_aniso_U_33
_atom_site_aniso_U_23
_atom_site_aniso_U_13
_atom_site_aniso_U_12
C1 0.058(3) 0.079(4) 0.041(2) 0 0.005(2) 0
C2 0.051(2) 0.043(2) 0.046(2) 0 0.0082(17) 0
C3 0.048(2) 0.059(3) 0.055(3) 0 0.0067(19) 0
C4 0.058(3) 0.061(3) 0.078(4) 0 0.023(3) 0
C5 0.096(4) 0.056(3) 0.055(3) 0 0.031(3) 0
C6 0.087(4) 0.048(2) 0.046(2) 0 0.005(2) 0
C7 0.055(2) 0.045(2) 0.057(3) 0 0.001(2) 0
C8 0.044(2) 0.070(3) 0.071(3) 0 0.004(2) 0
C9 0.048(2) 0.057(3) 0.065(3) 0 0.013(2) 0
N1 0.0469(18) 0.0456(19) 0.053(2) 0 0.0057(16) 0
N2 0.055(2) 0.062(2) 0.070(3) 0 -0.007(2) 0
Cu1 0.0682(4) 0.0648(4) 0.0648(4) 0 0.0132(3) 0
Br2 0.0583(3) 0.0553(3) 0.0499(3) 0 0.0130(2) 0
Br1 0.0480(3) 0.0569(3) 0.0504(3) 0 0.00283(19) 0

loop_
_atom_type_symbol
_atom_type_description
_atom_type_scat_dispersion_real
_atom_type_scat_dispersion_imag
_atom_type_scat_source
C C 0.0033 0.0016 'International Tables Vol C Tables 4.2.6.8 and 6.1.1.4'
H H 0 0 'International Tables Vol C Tables 4.2.6.8 and 6.1.1.4'
N N 0.0061 0.0033 'International Tables Vol C Tables 4.2.6.8 and 6.1.1.4'
Cu Cu 0.3201 1.2651 'International Tables Vol C Tables 4.2.6.8 and 6.1.1.4'
Br Br -0.2901 2.4595 'International Tables Vol C Tables 4.2.6.8 and 6.1.1.4'

loop_
_exptl_crystal_face_index_h
_exptl_crystal_face_index_k
_exptl_crystal_face_index_l
_exptl_crystal_face_perp_dist
12 0 -1 0.1160
12 5 -1 0.1312
24 10 15 0.1051
8 0 5 0.1148
24 -10 15 0.1267
12 -5 -1 0.1342
24 -10 -19 0.0946
24 0 -19 0.1104
24 10 -19 0.1326
0 1 0 0.1353
0 10 17 0.0803
0 0 1 0.0504
0 -10 17 0.1002
-12 0 1 0.1487
-12 -5 1 0.1074
-24 -10 -15 0.1094
-8 0 -5 0.1265
-24 10 -15 0.1016
-12 5 1 0.1046
-24 10 19 0.0979
-24 0 19 0.1274
-24 -10 19 0.1122
0 -1 0 0.1322
0 -10 -17 0.0995
0 0 -1 0.0469
0 10 -17 0.1240

loop_
_geom_angle_atom_site_label_1
_geom_angle_atom_site_label_2
_geom_angle_atom_site_label_3
_geom_angle
_geom_angle_site_symmetry_1
_geom_angle_site_symmetry_3
N1 C1 H1B 110(3) . .
N1 C1 H1C 108(5) . .
H1B C1 H1C 109(3) . .
N1 C2 C3 122.1(4) . .
N1 C2 C7 117.1(4) . .
C3 C2 C7 120.8(5) . .
C4 C3 C2 118.1(5) . .
C4 C3 H3 120.9 . .
C2 C3 H3 120.9 . .
C3 C4 C5 122.2(5) . .
C3 C4 H4 118.9 . .
C5 C4 H4 118.9 . .
C6 C5 C4 120.0(5) . .
C6 C5 H5 120 . .
C4 C5 H5 120 . .
C5 C6 C7 119.7(5) . .
C5 C6 H6 120.1 . .
C7 C6 H6 120.1 . .
N2 C7 C6 119.2(5) . .
N2 C7 C2 121.6(5) . .
C6 C7 C2 119.2(5) . .
N2 C8 C9 123.3(5) . .
N2 C8 H8 118.3 . .
C9 C8 H8 118.3 . .
N1 C9 C8 119.6(5) . .
N1 C9 H9 120.2 . .
C8 C9 H9 120.2 . .
C9 N1 C2 120.7(4) . .
C9 N1 C1 120.1(5) . .
C2 N1 C1 119.2(4) . .
C8 N2 C7 117.5(5) . .
Br2 Cu1 Br2 106.19(3) 5_767 .
Br2 Cu1 Br1 117.514(17) 5_767 5_777
Br2 Cu1 Br1 110.314(17) . 5_777
Br2 Cu1 Br1 110.314(17) 5_767 .
Br2 Cu1 Br1 117.513(16) . .
Br1 Cu1 Br1 95.29(3) 5_777 .
Br2 Cu1 Cu1 53.094(15) 5_767 5_767
Br2 Cu1 Cu1 53.094(16) . 5_767
Br1 Cu1 Cu1 132.354(15) 5_777 5_767
Br1 Cu1 Cu1 132.354(15) . 5_767
Cu1 Br2 Cu1 73.81(3) 5_767 .
Cu1 Br1 Cu1 84.71(3) . 5_777

loop_
_geom_bond_atom_site_label_1
_geom_bond_atom_site_label_2
_geom_bond_distance
_geom_bond_site_symmetry_2
C1 N1 1.480(6) .
C1 H1B 1.10(5) .
C1 H1C 0.77(8) .
C2 N1 1.381(6) .
C2 C3 1.397(6) .
C2 C7 1.414(7) .
C3 C4 1.362(8) .
C3 H3 0.93 .
C4 C5 1.405(9) .
C4 H4 0.93 .
C5 C6 1.364(9) .
C5 H5 0.93 .
C6 C7 1.403(8) .
C6 H6 0.93 .
C7 N2 1.372(6) .
C8 N2 1.298(8) .
C8 C9 1.398(8) .
C8 H8 0.93 .
C9 N1 1.315(6) .
C9 H9 0.93 .
Cu1 Br2 2.4935(6) 5_767
Cu1 Br2 2.4935(6) .
Cu1 Br1 2.5347(6) 5_777
Cu1 Br1 2.5347(6) .
Cu1 Cu1 2.9946(15) 5_767
Br2 Cu1 2.4934(6) 5_767
Br1 Cu1 2.5347(6) 5_777

loop_
_geom_torsion_atom_site_label_1
_geom_torsion_atom_site_label_2
_geom_torsion_atom_site_label_3
_geom_torsion_atom_site_label_4
_geom_torsion
N1 C2 C3 C4 180.0000(10)
C7 C2 C3 C4 0.0000(10)
C2 C3 C4 C5 0.0000(10)
C3 C4 C5 C6 0.0000(10)
C4 C5 C6 C7 0.0000(10)
C5 C6 C7 N2 180.0000(10)
C5 C6 C7 C2 0.0000(10)
N1 C2 C7 N2 0.0000(10)
C3 C2 C7 N2 180.0000(10)
N1 C2 C7 C6 180.0000(10)
C3 C2 C7 C6 0.0000(10)
N2 C8 C9 N1 0.000(2)
C8 C9 N1 C2 0.0000(10)
C8 C9 N1 C1 180.0000(10)
C3 C2 N1 C9 180.0000(10)
C7 C2 N1 C9 0.0000(10)
C3 C2 N1 C1 0.0000(10)
C7 C2 N1 C1 180.0000(10)
C9 C8 N2 C7 0.0000(10)
C6 C7 N2 C8 180.0000(10)
C2 C7 N2 C8 0.0000(10)
